data_2202372
loop_
_publ_author_name
'Yang, Shi-Yao'
'Long, La-Sheng'
'Huang, Rong-Bin'
'Zheng, Lan-Sun'
'Ng, Seik Weng'

_publ_section_title
;
 Tetraaqua-1,2,4,5-benzenetetracarboxylato(pyrazine)dicobalt(II)
 dihydrate
;
_journal_issue 10
_journal_name_full 'Acta Crystallographica Section E'
_journal_page_first m841
_journal_page_last m842
_journal_paper_doi 10.1107/S1600536803019342
_journal_volume 59
_journal_year 2003
_chemical_formula_iupac '[Co2 (C10 H2 O8) (C4 H4 N2) (H2 O)4] 2H2 O'
_chemical_formula_moiety '(C10 H2 O8), (C4 H4 N2), 6(H2 O), 2Co'
_chemical_formula_sum 'C14 H18 Co2 N2 O14'
_chemical_formula_weight 556.16
_chemical_name_systematic
;
 Tetraaqua-1,2,4,5-benzenetetracarboxylato(pyrazine)dicobalt(II) dihydrate
;
_space_group_IT_number 2
_symmetry_cell_setting triclinic
_symmetry_space_group_name_Hall '-P 1'
_symmetry_space_group_name_H-M 'P -1'
_atom_sites_solution_hydrogens geom
_atom_sites_solution_primary direct
_atom_sites_solution_secondary difmap
_audit_creation_method SHELXL-97
_cell_angle_alpha 96.1140(10)
_cell_angle_beta 102.3500(10)
_cell_angle_gamma 116.0530(10)
_cell_formula_units_Z 1
_cell_length_a 7.2342(4)
_cell_length_b 8.0693(5)
_cell_length_c 9.3975(6)
_cell_measurement_reflns_used 3407
_cell_measurement_temperature 298(2)
_cell_measurement_theta_max 28.3
_cell_measurement_theta_min 2.3
_cell_volume 468.71(5)
_computing_cell_refinement 'SAINT (Bruker, 2001)'
_computing_data_collection 'SMART (Bruker, 2001)'
_computing_data_reduction SAINT
_computing_molecular_graphics 'ORTEPII (Johnson, 1976)'
_computing_publication_material SHELXL97
_computing_structure_refinement 'SHELXL97 (Sheldrick, 1997)'
_computing_structure_solution 'Atomic coordinates taken from isomorphous Ni compound (Yang et al., 2003)'
_diffrn_ambient_temperature 298(2)
_diffrn_measured_fraction_theta_full 0.97
_diffrn_measured_fraction_theta_max 0.97
_diffrn_measurement_device_type 'Bruker SMART APEX area-detector diffractometer'
_diffrn_measurement_method '\f and \w scan'
_diffrn_radiation_monochromator graphite
_diffrn_radiation_source 'fine-focus sealed tube'
_diffrn_radiation_type MoK\a
_diffrn_radiation_wavelength 0.71073
_diffrn_reflns_av_R_equivalents 0.030
_diffrn_reflns_av_sigmaI/netI 0.060
_diffrn_reflns_limit_h_max 9
_diffrn_reflns_limit_h_min -9
_diffrn_reflns_limit_k_max 10
_diffrn_reflns_limit_k_min -10
_diffrn_reflns_limit_l_max 12
_diffrn_reflns_limit_l_min -12
_diffrn_reflns_number 4046
_diffrn_reflns_theta_full 27.5
_diffrn_reflns_theta_max 27.5
_diffrn_reflns_theta_min 2.3
_diffrn_standards_decay_% 0
_diffrn_standards_number 0
_exptl_absorpt_coefficient_mu 1.85
_exptl_absorpt_correction_T_max 0.744
_exptl_absorpt_correction_T_min 0.406
_exptl_absorpt_correction_type multi-scan
_exptl_absorpt_process_details '(SADABS; Sheldrick, 1996)'
_exptl_crystal_colour red
_exptl_crystal_density_diffrn 1.970
_exptl_crystal_density_method 'not measured'
_exptl_crystal_description Prism
_exptl_crystal_F_000 282
_exptl_crystal_size_max 0.48
_exptl_crystal_size_mid 0.27
_exptl_crystal_size_min 0.16
_refine_diff_density_max 0.58
_refine_diff_density_min -0.56
_refine_ls_extinction_method none
_refine_ls_goodness_of_fit_ref 0.95
_refine_ls_hydrogen_treatment mixed
_refine_ls_matrix_type full
_refine_ls_number_parameters 169
_refine_ls_number_reflns 2084
_refine_ls_number_restraints 6
_refine_ls_restrained_S_all 0.95
_refine_ls_R_factor_all 0.039
_refine_ls_R_factor_gt 0.035
_refine_ls_shift/su_max 0.001
_refine_ls_shift/su_mean <0.001
_refine_ls_structure_factor_coef Fsqd
_refine_ls_weighting_details 'calc w = 1/[\s^2^(Fo^2^)+(0.0368P)^2^] where P = (Fo^2^+2Fc^2^)/3'
_refine_ls_weighting_scheme calc
_refine_ls_wR_factor_gt 0.080
_refine_ls_wR_factor_ref 0.082
_reflns_number_gt 1780
_reflns_number_total 2084
_reflns_threshold_expression I>2\s(I)
_cod_data_source_file bt6342.cif
_cod_data_source_block I
_cod_depositor_comments
;
The following automatic conversions were performed:
'_symmetry_cell_setting' value 'Triclinic' changed to 'triclinic'
according to '/home/saulius/struct/CIF-dictionaries/cif_core.dic'
dictionary named 'cif_core.dic' version 2.4.1 from 2010-06-29.

Automatic conversion script
Id: cif_fix_enum 1527 2010-12-29 10:47:43Z saulius 

The following automatic conversions were performed:

'_symmetry_cell_setting' value 'Triclinic' changed to 'triclinic'
according to /home/saulius/struct/CIF-dictionaries/cif_core.dic
dictionary named 'cif_core.dic' version 2.4.1 from
2010-06-29.

'_exptl_absorpt_correction_type' value 'Multi-scan'
changed to 'multi-scan' according to
/home/saulius/struct/CIF-dictionaries/cif_core.dic dictionary named
'cif_core.dic' version 2.4.1 from 2010-06-29.

Automatic conversion script
Id: cif_fix_values 1715 2011-07-08 13:25:40Z adriana 
;
_cod_database_code 2202372
_cod_database_fobs_code 2202372

loop_
_symmetry_equiv_pos_as_xyz
'x, y, z'
'-x, -y, -z'

loop_
_atom_site_label
_atom_site_fract_x
_atom_site_fract_y
_atom_site_fract_z
_atom_site_U_iso_or_equiv
_atom_site_adp_type
_atom_site_calc_flag
_atom_site_refinement_flags
_atom_site_occupancy
_atom_site_disorder_assembly
_atom_site_disorder_group
_atom_site_type_symbol
Co1 0.59863(6) 0.81673(5) 0.67725(4) 0.01660(10) Uani d . 1 . . Co
O1 0.6569(3) 0.5746(3) 0.6870(2) 0.0210(4) Uani d . 1 . . O
O2 0.8620(3) 0.8419(3) 0.8516(2) 0.0219(4) Uani d . 1 . . O
O3 0.5967(3) 0.2952(3) 1.1917(2) 0.0223(4) Uani d . 1 . . O
O4 0.9069(3) 0.3398(3) 1.3400(2) 0.0320(5) Uani d . 1 . . O
N1 0.8300(4) 0.9316(3) 0.5603(3) 0.0210(5) Uani d . 1 . . N
O1w 0.3430(3) 0.7086(3) 0.4829(2) 0.0214(4) Uani d D 1 . . O
O2w 0.5962(4) 1.0663(3) 0.7297(3) 0.0293(5) Uani d D 1 . . O
O3w 1.3414(4) 1.1001(4) 0.8937(3) 0.0429(6) Uani d D 1 . . O
C1 0.8078(4) 0.6723(4) 0.8059(3) 0.0158(5) Uani d . 1 . . C
C2 0.9101(4) 0.5805(4) 0.9022(3) 0.0163(5) Uani d . 1 . . C
C3 0.8154(4) 0.5053(4) 1.0089(3) 0.0192(6) Uani d . 1 . . C
C4 0.9025(4) 0.4239(4) 1.1074(3) 0.0167(5) Uani d . 1 . . C
C5 0.7962(4) 0.3456(4) 1.2231(3) 0.0189(6) Uani d . 1 . . C
C6 0.9991(5) 1.1008(4) 0.6194(3) 0.0255(6) Uani d . 1 . . C
C7 0.8319(5) 0.8298(4) 0.4400(3) 0.0259(7) Uani d . 1 . . C
H1w1 0.232(3) 0.683(4) 0.512(3) 0.030(10) Uiso d D 1 . . H
H1w2 0.297(6) 0.596(2) 0.438(4) 0.050(10) Uiso d D 1 . . H
H2w1 0.510(5) 1.084(6) 0.770(4) 0.07(2) Uiso d D 1 . . H
H2w2 0.624(6) 1.144(5) 0.674(4) 0.070(10) Uiso d D 1 . . H
H3w1 1.218(3) 1.023(5) 0.897(5) 0.060(10) Uiso d D 1 . . H
H3w2 1.424(5) 1.160(5) 0.980(2) 0.050(10) Uiso d D 1 . . H
H3 0.6907 0.5092 1.0150 0.023 Uiso calc R 1 . . H
H6 1.0034 1.1752 0.7041 0.031 Uiso calc R 1 . . H
H7 0.7166 0.7096 0.3955 0.031 Uiso calc R 1 . . H

loop_
_atom_site_aniso_label
_atom_site_aniso_U_11
_atom_site_aniso_U_22
_atom_site_aniso_U_33
_atom_site_aniso_U_12
_atom_site_aniso_U_13
_atom_site_aniso_U_23
Co1 0.0166(2) 0.0233(2) 0.0167(2) 0.0122(2) 0.0091(2) 0.0098(2)
O1 0.0200(10) 0.0240(10) 0.0210(10) 0.0130(10) 0.0040(10) 0.0050(10)
O2 0.0250(10) 0.0220(10) 0.0200(10) 0.0130(10) 0.0040(10) 0.0050(10)
O3 0.0170(10) 0.0380(10) 0.0220(10) 0.0160(10) 0.0130(10) 0.0170(10)
O4 0.0250(10) 0.059(2) 0.0230(10) 0.0230(10) 0.0140(10) 0.0240(10)
N1 0.0200(10) 0.0280(10) 0.0200(10) 0.0130(10) 0.0110(10) 0.0120(10)
O1w 0.0210(10) 0.0260(10) 0.0190(10) 0.0110(10) 0.0070(10) 0.0060(10)
O2w 0.0430(10) 0.0290(10) 0.0330(10) 0.0240(10) 0.0220(10) 0.0160(10)
O3w 0.035(2) 0.059(2) 0.0270(10) 0.0180(10) 0.0110(10) -0.0010(10)
C1 0.0140(10) 0.0230(10) 0.0170(10) 0.0100(10) 0.0110(10) 0.0100(10)
C2 0.0180(10) 0.0200(10) 0.0150(10) 0.0110(10) 0.0060(10) 0.0050(10)
C3 0.0170(10) 0.026(2) 0.021(2) 0.0140(10) 0.0090(10) 0.0080(10)
C4 0.0160(10) 0.0200(10) 0.0170(10) 0.0090(10) 0.0090(10) 0.0070(10)
C5 0.0220(10) 0.0230(10) 0.020(2) 0.0140(10) 0.0120(10) 0.0100(10)
C6 0.024(2) 0.030(2) 0.024(2) 0.0120(10) 0.0110(10) 0.0060(10)
C7 0.023(2) 0.026(2) 0.026(2) 0.0070(10) 0.0120(10) 0.0080(10)

loop_
_atom_type_symbol
_atom_type_description
_atom_type_scat_dispersion_real
_atom_type_scat_dispersion_imag
_atom_type_scat_source
C C 0.0033 0.0016 'International Tables Vol C Tables 4.2.6.8 and 6.1.1.4'
H H 0.0000 0.0000 'International Tables Vol C Tables 4.2.6.8 and 6.1.1.4'
N N 0.0061 0.0033 'International Tables Vol C Tables 4.2.6.8 and 6.1.1.4'
O O 0.0106 0.0060 'International Tables Vol C Tables 4.2.6.8 and 6.1.1.4'
Co Co 0.3494 0.9721 'International Tables Vol C Tables 4.2.6.8 and 6.1.1.4'

loop_
_geom_angle_atom_site_label_1
_geom_angle_atom_site_label_2
_geom_angle_atom_site_label_3
_geom_angle_site_symmetry_1
_geom_angle_site_symmetry_3
_geom_angle
_geom_angle_publ_flag
O1 Co1 O2 . . 60.50(10) yes
O1 Co1 O3 . 2_667 84.60(10) yes
O1 Co1 O1w . . 100.70(10) yes
O1 Co1 O2w . . 163.70(10) yes
O1 Co1 N1 . . 91.40(10) yes
O2 Co1 O3 . 2_667 88.10(10) yes
O2 Co1 O1w . . 160.90(10) yes
O2 Co1 O2w . . 104.10(10) yes
O2 Co1 N1 . . 85.30(10) yes
O3 Co1 O1w 2_667 . 93.40(10) yes
O3 Co1 O2w 2_667 . 90.10(10) yes
O3 Co1 N1 2_667 . 173.30(10) yes
O1w Co1 O2w . . 95.00(10) yes
O1w Co1 N1 . . 92.70(10) yes
O2w Co1 N1 . . 92.30(10) yes
C1 O1 Co1 . . 88.3(2) no
C1 O2 Co1 . . 90.3(2) no
C5 O3 Co1 . 2_667 126.2(2) no
C6 N1 C7 . . 116.7(2) no
C6 N1 Co1 . . 119.8(2) no
C7 N1 Co1 . . 122.7(2) no
O2 C1 O1 . . 120.7(2) no
O2 C1 C2 . . 118.7(2) no
O1 C1 C2 . . 120.4(2) no
C3 C2 C4 . 2_767 119.7(2) no
C3 C2 C1 . . 116.9(2) no
C4 C2 C1 2_767 . 123.3(2) no
C2 C3 C4 . . 121.3(2) no
C3 C4 C2 . 2_767 118.9(2) no
C3 C4 C5 . . 119.8(2) no
C2 C4 C5 2_767 . 121.3(2) no
O4 C5 O3 . . 125.7(2) no
O4 C5 C4 . . 118.7(2) no
O3 C5 C4 . . 115.6(2) no
N1 C6 C7 . 2_776 122.2(3) no
N1 C7 C6 . 2_776 121.1(3) no
Co1 O1w H1w1 . . 106(2) no
Co1 O1w H1w2 . . 117(3) no
H1w1 O1w H1w2 . . 94(3) no
Co1 O2w H2w1 . . 126(3) no
Co1 O2w H2w2 . . 121(3) no
H2w1 O2w H2w2 . . 105(4) no
H3w1 O3w H3w2 . . 111(4) no
C2 C3 H3 . . 119.3 no
C4 C3 H3 . . 119.3 no
N1 C6 H6 . . 118.9 no
C7 C6 H6 2_776 . 118.9 no
N1 C7 H7 . . 119.4 no
C6 C7 H7 2_776 . 119.4 no

loop_
_geom_bond_atom_site_label_1
_geom_bond_atom_site_label_2
_geom_bond_site_symmetry_2
_geom_bond_distance
_geom_bond_publ_flag
Co1 O1 . 2.179(2) yes
Co1 O2 . 2.147(2) yes
Co1 O3 2_667 2.047(2) yes
Co1 O1w . 2.077(2) yes
Co1 O2w . 2.030(2) yes
Co1 N1 . 2.123(2) yes
O1 C1 . 1.264(3) no
O2 C1 . 1.242(3) no
O3 C5 . 1.270(3) no
O4 C5 . 1.233(3) no
N1 C6 . 1.323(4) no
N1 C7 . 1.332(4) no
C1 C2 . 1.500(3) no
C2 C3 . 1.379(3) no
C2 C4 2_767 1.393(4) no
C3 C4 . 1.389(4) no
C4 C2 2_767 1.393(4) no
C4 C5 . 1.500(3) no
C6 C7 2_776 1.370(4) no
C7 C6 2_776 1.370(4) no
O1w H1w1 . 0.850(10) no
O1w H1w2 . 0.840(10) no
O2w H2w1 . 0.850(10) no
O2w H2w2 . 0.840(10) no
O3w H3w1 . 0.850(10) no
O3w H3w2 . 0.840(10) no
C3 H3 . 0.93 no
C6 H6 . 0.93 no
C7 H7 . 0.93 no

loop_
_geom_hbond_atom_site_label_D
_geom_hbond_atom_site_label_H
_geom_hbond_atom_site_label_A
_geom_hbond_site_symmetry_A
_geom_hbond_distance_DH
_geom_hbond_distance_HA
_geom_hbond_distance_DA
_geom_hbond_angle_DHA
_geom_hbond_publ_flag
O1w H1w2 O1 2_666 0.840(10) 1.90(2) 2.645(3) 147(3) yes
O1w H1w1 O4 2_667 0.850(10) 1.87(2) 2.645(3) 152(3) yes
O2w H2w2 O1w 2_676 0.840(10) 1.980(10) 2.816(3) 171(4) yes
O2w H2w1 O3w 1_455 0.850(10) 1.890(10) 2.723(3) 167(4) yes
O3w H3w1 O2 . 0.850(10) 2.25(2) 3.069(3) 165(4) yes
O3w H3w2 O3 1_665 0.840(10) 1.990(10) 2.833(3) 175(4) yes

loop_
_geom_torsion_atom_site_label_1
_geom_torsion_atom_site_label_2
_geom_torsion_atom_site_label_3
_geom_torsion_atom_site_label_4
_geom_torsion_site_symmetry_1
_geom_torsion_site_symmetry_4
_geom_torsion
_geom_torsion_publ_flag
O2w Co1 O1 C1 . . -16.0(3) no
O3 Co1 O1 C1 2_667 . -87.60(10) no
O1w Co1 O1 C1 . . 180.00(10) no
N1 Co1 O1 C1 . . 87.0(2) no
O2 Co1 O1 C1 . . 3.20(10) no
O2w Co1 O2 C1 . . 171.3(2) no
O3 Co1 O2 C1 2_667 . 81.7(2) no
O1w Co1 O2 C1 . . -13.0(3) no
N1 Co1 O2 C1 . . -97.5(2) no
O1 Co1 O2 C1 . . -3.20(10) no
O2w Co1 N1 C6 . . 44.4(2) no
O3 Co1 N1 C6 2_667 . -66.3(8) no
O1w Co1 N1 C6 . . 139.5(2) no
O2 Co1 N1 C6 . . -59.6(2) no
O1 Co1 N1 C6 . . -119.8(2) no
O2w Co1 N1 C7 . . -146.3(2) no
O3 Co1 N1 C7 2_667 . 103.0(8) no
O1w Co1 N1 C7 . . -51.2(2) no
O2 Co1 N1 C7 . . 109.8(2) no
O1 Co1 N1 C7 . . 49.5(2) no
Co1 O2 C1 O1 . . 5.6(2) no
Co1 O2 C1 C2 . . -168.5(2) no
Co1 O1 C1 O2 . . -5.6(2) no
Co1 O1 C1 C2 . . 168.4(2) no
O2 C1 C2 C3 . . 86.6(3) no
O1 C1 C2 C3 . . -87.5(3) no
O2 C1 C2 C4 . 2_767 -90.5(3) no
O1 C1 C2 C4 . 2_767 95.4(3) no
C4 C2 C3 C4 2_767 . -0.2(5) no
C1 C2 C3 C4 . . -177.5(3) no
C2 C3 C4 C2 . 2_767 0.2(5) no
C2 C3 C4 C5 . . 179.3(2) no
Co1 O3 C5 O4 2_667 . -1.9(4) no
Co1 O3 C5 C4 2_667 . -179.9(2) no
C3 C4 C5 O4 . . -153.3(3) no
C2 C4 C5 O4 2_767 . 25.8(4) no
C3 C4 C5 O3 . . 24.9(4) no
C2 C4 C5 O3 2_767 . -156.1(3) no
C7 N1 C6 C7 . 2_776 0.5(5) no
Co1 N1 C6 C7 . 2_776 170.5(2) no
C6 N1 C7 C6 . 2_776 -0.5(5) no
Co1 N1 C7 C6 . 2_776 -170.1(2) no
